data_7157183
loop_
_publ_author_name
'Kundal, Sandip'
'Chakraborty, Baitan'
'Paul, Kartick'
'Jana, Umasish'

_publ_section_title
;
 Efficient two-step synthesis of structurally diverse
 indolo[2,3-b]quinoline derivatives.
;
_journal_issue 9
_journal_name_full 'Organic &amp; biomolecular chemistry'
_journal_page_first 2321
_journal_page_last 2325
_journal_paper_doi 10.1039/c8ob03033b
_journal_volume 17
_journal_year 2019
_chemical_formula_moiety 'C29 H22 N2 O3 S'
_chemical_formula_sum 'C29 H22 N2 O3 S'
_chemical_formula_weight 478.55
_space_group_crystal_system triclinic
_space_group_IT_number 2
_space_group_name_Hall '-P 1'
_space_group_name_H-M_alt 'P -1'
_atom_sites_solution_hydrogens geom
_atom_sites_solution_primary dual
_atom_sites_solution_secondary difmap
_audit_creation_date 2018-06-18
_audit_creation_method
;
Olex2 1.2
(compiled 2018.05.29 svn.r3508 for OlexSys, GUI svn.r5506)
;
_audit_update_record
;
2019-01-21 deposited with the CCDC.
2019-01-30 downloaded from the CCDC.
;
_cell_angle_alpha 76.583(12)
_cell_angle_beta 78.566(12)
_cell_angle_gamma 72.177(12)
_cell_formula_units_Z 4
_cell_length_a 12.875(2)
_cell_length_b 13.030(2)
_cell_length_c 15.195(3)
_cell_measurement_reflns_used 1405
_cell_measurement_temperature 296(2)
_cell_measurement_theta_max 17.88
_cell_measurement_theta_min 2.32
_cell_volume 2338.2(7)
_computing_cell_refinement 'SAINT v7.68A (Bruker, 2009)'
_computing_data_reduction 'SAINT v7.68A (Bruker, 2009)'
_computing_molecular_graphics 'Olex2 (Dolomanov et al., 2009)'
_computing_publication_material 'Olex2 (Dolomanov et al., 2009)'
_computing_structure_refinement 'XL (Sheldrick, 2008)'
_computing_structure_solution 'XM (Sheldrick, 2008)'
_diffrn_ambient_temperature 296.15
_diffrn_measured_fraction_theta_full 0.989
_diffrn_measured_fraction_theta_max 0.989
_diffrn_measurement_device_type 'Bruker APEX-II CCD'
_diffrn_measurement_method '\f and \w scans'
_diffrn_radiation_monochromator graphite
_diffrn_radiation_type MoK\a
_diffrn_radiation_wavelength 0.71073
_diffrn_reflns_av_R_equivalents 0.1181
_diffrn_reflns_av_unetI/netI 0.2372
_diffrn_reflns_limit_h_max 15
_diffrn_reflns_limit_h_min -15
_diffrn_reflns_limit_k_max 15
_diffrn_reflns_limit_k_min -15
_diffrn_reflns_limit_l_max 17
_diffrn_reflns_limit_l_min -17
_diffrn_reflns_number 31369
_diffrn_reflns_theta_full 24.64
_diffrn_reflns_theta_max 24.64
_diffrn_reflns_theta_min 1.67
_diffrn_source 'fine-focus sealed tube'
_diffrn_standards_number 0
_exptl_absorpt_coefficient_mu 0.174
_exptl_absorpt_correction_type none
_exptl_crystal_density_diffrn 1.359
_exptl_crystal_density_method 'not measured'
_exptl_crystal_description block
_exptl_crystal_F_000 1000
_refine_diff_density_max 0.302
_refine_diff_density_min -0.401
_refine_diff_density_rms 0.074
_refine_ls_extinction_method none
_refine_ls_goodness_of_fit_ref 0.773
_refine_ls_hydrogen_treatment constr
_refine_ls_matrix_type full
_refine_ls_number_parameters 635
_refine_ls_number_reflns 7820
_refine_ls_number_restraints 0
_refine_ls_restrained_S_all 0.773
_refine_ls_R_factor_all 0.1707
_refine_ls_R_factor_gt 0.0691
_refine_ls_shift/su_max 0.000
_refine_ls_shift/su_mean 0.000
_refine_ls_structure_factor_coef Fsqd
_refine_ls_weighting_details 'calc w=1/[\s^2^(Fo^2^)+(0.0198P)^2^+0.0000P] where P=(Fo^2^+2Fc^2^)/3'
_refine_ls_weighting_scheme calc
_refine_ls_wR_factor_gt 0.1304
_refine_ls_wR_factor_ref 0.1594
_reflns_number_gt 2901
_reflns_number_total 7820
_reflns_threshold_expression >2sigma(I)
_cod_data_source_file c8ob03033b2.cif
_cod_data_source_block matrix_0m
_cod_original_cell_volume 2338.3(6)
_cod_database_code 7157183
_olex2_refinement_description
;
1. Fixed Uiso
 At 1.2 times of:
  All C(H) groups
 At 1.5 times of:
  All C(H,H,H) groups
2.a Aromatic/amide H refined with riding coordinates:
 C72(H72), C73(H73), C60(H60), C59(H59), C63(H63), C70(H70), C57(H57),
 C65(H65), C9(H9), C80(H80), C62(H62), C76(H76), C10(H10), C7(H7), C64(H64),
 C8(H8), C58(H58), C23(H23), C19(H19), C15(H15), C77(H77), C12(H12), C79(H79),
 C26(H26), C69(H69), C20(H20), C30(H30), C22(H22), C13(H13), C14(H14), C29(H29),
  C27(H27)
2.b Idealised Me refined as rotating group:
 74(Ha,Hb,Hc), C81(H81a,H81b,H81c), C24(H24a,H24b,H24c), C31(H31a,H31b,H31c)
;
_olex2_submission_special_instructions 'No special instructions were received'

loop_
_space_group_symop_id
_space_group_symop_operation_xyz
1 'x, y, z'
2 '-x, -y, -z'

loop_
_atom_site_label
_atom_site_type_symbol
_atom_site_fract_x
_atom_site_fract_y
_atom_site_fract_z
_atom_site_U_iso_or_equiv
_atom_site_adp_type
_atom_site_occupancy
_atom_site_calc_flag
_atom_site_refinement_flags_posn
S2 S 0.20126(10) 0.37346(12) 0.10239(8) 0.0463(4) Uani 1 d .
S1 S 0.30064(11) 0.69025(12) -0.58060(10) 0.0595(4) Uani 1 d .
N51 N 0.3669(3) 0.2120(3) -0.0147(2) 0.0443(11) Uani 1 d .
C52 C 0.4053(4) 0.2688(4) 0.0259(3) 0.0386(12) Uani 1 d .
N1 N 0.1451(3) 0.8487(3) -0.4494(3) 0.0509(11) Uani 1 d .
O5 O 0.1738(3) 0.2715(3) 0.1234(2) 0.0561(9) Uani 1 d .
O4 O 0.1690(2) 0.4457(3) 0.1667(2) 0.0549(9) Uani 1 d .
O1 O 0.3208(3) 0.6689(3) -0.6718(2) 0.0738(11) Uani 1 d .
N52 N 0.3384(3) 0.3440(3) 0.0820(2) 0.0450(11) Uani 1 d .
C54 C 0.5176(4) 0.3490(4) 0.0703(3) 0.0414(13) Uani 1 d .
C5 C 0.0902(4) 0.6823(4) -0.5796(3) 0.0514(14) Uani 1 d .
C11 C -0.0849(4) 0.8584(4) -0.4198(3) 0.0463(13) Uani 1 d .
C66 C 0.4452(4) 0.1449(4) -0.0659(3) 0.0414(12) Uani 1 d .
C3 C -0.0095(4) 0.7945(4) -0.4774(3) 0.0464(13) Uani 1 d .
C2 C 0.1022(4) 0.7962(4) -0.4888(3) 0.0468(13) Uani 1 d .
C68 C 0.7142(4) 0.1863(4) -0.0299(3) 0.0439(13) Uani 1 d .
C67 C 0.5597(4) 0.1345(4) -0.0756(3) 0.0402(12) Uani 1 d .
N2 N 0.1633(3) 0.7290(3) -0.5545(3) 0.0549(12) Uani 1 d .
C61 C 0.5965(4) 0.1972(4) -0.0285(3) 0.0407(12) Uani 1 d .
C17 C -0.0439(4) 0.9227(4) -0.3777(3) 0.0456(13) Uani 1 d .
C53 C 0.5157(4) 0.2678(4) 0.0212(3) 0.0405(12) Uani 1 d .
C75 C 0.1598(4) 0.4473(4) -0.0037(3) 0.0412(12) Uani 1 d .
O2 O 0.3427(3) 0.7687(3) -0.5579(3) 0.0777(12) Uani 1 d .
C72 C 0.8736(4) 0.1249(4) 0.0494(3) 0.0525(14) Uani 1 d .
H72 H 0.9052 0.0888 0.1021 0.063 Uiso 1 calc R
C55 C 0.4078(4) 0.3960(4) 0.1065(3) 0.0404(12) Uani 1 d .
C73 C 0.7631(4) 0.1361(4) 0.0474(3) 0.0501(14) Uani 1 d .
H73 H 0.7212 0.1090 0.0997 0.060 Uiso 1 calc R
C18 C -0.2039(4) 0.8621(4) -0.4036(3) 0.0475(13) Uani 1 d .
O6 O 1.0449(3) 0.1620(3) -0.0325(2) 0.0633(10) Uani 1 d .
C60 C 0.6327(4) 0.0595(4) -0.1291(3) 0.0501(14) Uani 1 d .
H60 H 0.7080 0.0515 -0.1361 0.060 Uiso 1 calc R
C71 C 0.9369(4) 0.1676(4) -0.0276(4) 0.0486(14) Uani 1 d .
C16 C 0.0704(4) 0.9134(4) -0.3928(3) 0.0509(14) Uani 1 d .
C59 C 0.5947(5) -0.0010(4) -0.1705(3) 0.0589(15) Uani 1 d .
H59 H 0.6442 -0.0505 -0.2047 0.071 Uiso 1 calc R
C63 C 0.5747(4) 0.4723(4) 0.1330(3) 0.0518(14) Uani 1 d .
H63 H 0.6301 0.4996 0.1416 0.062 Uiso 1 calc R
C70 C 0.8871(4) 0.2180(4) -0.1049(3) 0.0534(14) Uani 1 d .
H70 H 0.9285 0.2462 -0.1571 0.064 Uiso 1 calc R
C57 C 0.4086(4) 0.0817(4) -0.1104(3) 0.0522(14) Uani 1 d .
H57 H 0.3337 0.0883 -0.1046 0.063 Uiso 1 calc R
C65 C 0.3820(4) 0.4791(4) 0.1568(3) 0.0485(13) Uani 1 d .
H65 H 0.3098 0.5091 0.1813 0.058 Uiso 1 calc R
C78 C 0.1057(4) 0.5641(5) -0.1719(3) 0.0500(14) Uani 1 d .
C25 C 0.3382(4) 0.5645(4) -0.5058(3) 0.0488(13) Uani 1 d .
C9 C -0.0709(5) 1.0517(5) -0.2787(3) 0.0672(17) Uani 1 d .
H9 H -0.1178 1.0989 -0.2413 0.081 Uiso 1 calc R
C80 C 0.1378(4) 0.5600(5) -0.0202(4) 0.0545(14) Uani 1 d .
H80 H 0.1403 0.5968 0.0246 0.065 Uiso 1 calc R
C4 C -0.0161(4) 0.7210(4) -0.5340(3) 0.0515(14) Uani 1 d .
C62 C 0.6002(4) 0.3891(4) 0.0848(3) 0.0513(14) Uani 1 d .
H62 H 0.6731 0.3593 0.0616 0.062 Uiso 1 calc R
C76 C 0.1508(4) 0.3923(4) -0.0673(3) 0.0504(14) Uani 1 d .
H76 H 0.1616 0.3167 -0.0541 0.060 Uiso 1 calc R
O3 O -0.5367(3) 0.8781(3) -0.3578(3) 0.0829(12) Uani 1 d .
C10 C -0.1125(4) 0.9930(4) -0.3184(3) 0.0595(15) Uani 1 d .
H10 H -0.1876 0.9989 -0.3065 0.071 Uiso 1 calc R
C7 C 0.1120(4) 0.9738(4) -0.3490(3) 0.0590(15) Uani 1 d .
H7 H 0.1872 0.9672 -0.3581 0.071 Uiso 1 calc R
C64 C 0.4664(4) 0.5159(4) 0.1692(3) 0.0575(15) Uani 1 d .
H64 H 0.4505 0.5715 0.2027 0.069 Uiso 1 calc R
C8 C 0.0426(5) 1.0419(5) -0.2935(3) 0.0659(17) Uani 1 d .
H8 H 0.0706 1.0819 -0.2653 0.079 Uiso 1 calc R
C58 C 0.4821(5) 0.0104(4) -0.1620(3) 0.0580(15) Uani 1 d .
H58 H 0.4567 -0.0303 -0.1915 0.070 Uiso 1 calc R
C23 C -0.2374(4) 0.7717(4) -0.3559(3) 0.0544(14) Uani 1 d .
H23 H -0.1848 0.7083 -0.3347 0.065 Uiso 1 calc R
C19 C -0.2851(4) 0.9562(4) -0.4334(3) 0.0538(14) Uani 1 d .
H19 H -0.2653 1.0192 -0.4646 0.065 Uiso 1 calc R
74 C 1.0988(4) 0.1097(4) 0.0462(3) 0.0665(16) Uani 1 d .
HA H 1.1731 0.1155 0.0339 0.100 Uiso 1 calc GR
HB H 1.0996 0.0337 0.0608 0.100 Uiso 1 calc GR
HC H 1.0600 0.1447 0.0969 0.100 Uiso 1 calc GR
C15 C 0.1116(5) 0.6114(4) -0.6413(3) 0.0660(17) Uani 1 d .
H15 H 0.1818 0.5873 -0.6723 0.079 Uiso 1 calc R
C77 C 0.1249(4) 0.4533(5) -0.1528(3) 0.0551(15) Uani 1 d .
H77 H 0.1208 0.4171 -0.1975 0.066 Uiso 1 calc R
C12 C -0.1011(4) 0.6878(5) -0.5506(3) 0.0672(17) Uani 1 d .
H12 H -0.1723 0.7136 -0.5217 0.081 Uiso 1 calc R
C79 C 0.1118(4) 0.6164(4) -0.1052(4) 0.0573(15) Uani 1 d .
H79 H 0.0980 0.6923 -0.1177 0.069 Uiso 1 calc R
C21 C -0.4264(5) 0.8673(5) -0.3706(3) 0.0525(14) Uani 1 d .
C26 C 0.3576(4) 0.4675(5) -0.5322(4) 0.0676(16) Uani 1 d .
H26 H 0.3549 0.4663 -0.5927 0.081 Uiso 1 calc R
C69 C 0.7790(4) 0.2277(4) -0.1072(3) 0.0511(14) Uani 1 d .
H69 H 0.7482 0.2621 -0.1605 0.061 Uiso 1 calc R
C20 C -0.3942(4) 0.9566(5) -0.4169(4) 0.0603(15) Uani 1 d .
H20 H -0.4469 1.0197 -0.4383 0.072 Uiso 1 calc R
C30 C 0.3406(4) 0.5670(6) -0.4146(4) 0.0728(18) Uani 1 d .
H30 H 0.3270 0.6328 -0.3947 0.087 Uiso 1 calc R
C22 C -0.3485(5) 0.7726(4) -0.3383(3) 0.0550(15) Uani 1 d .
H22 H -0.3698 0.7109 -0.3055 0.066 Uiso 1 calc R
C13 C -0.0804(5) 0.6162(5) -0.6101(4) 0.087(2) Uani 1 d .
H13 H -0.1375 0.5929 -0.6206 0.104 Uiso 1 calc R
C81 C 0.0768(4) 0.6315(4) -0.2635(3) 0.0696(17) Uani 1 d .
H81A H 0.0863 0.5835 -0.3056 0.104 Uiso 1 calc GR
H81B H 0.1241 0.6789 -0.2866 0.104 Uiso 1 calc GR
H81C H 0.0015 0.6749 -0.2566 0.104 Uiso 1 calc GR
C14 C 0.0256(5) 0.5789(5) -0.6545(4) 0.082(2) Uani 1 d .
H14 H 0.0382 0.5305 -0.6942 0.099 Uiso 1 calc R
C28 C 0.3836(5) 0.3691(7) -0.3816(5) 0.089(2) Uani 1 d .
C29 C 0.3641(5) 0.4671(8) -0.3554(4) 0.092(2) Uani 1 d .
H29 H 0.3667 0.4670 -0.2947 0.110 Uiso 1 calc R
C27 C 0.3817(5) 0.3689(5) -0.4699(5) 0.0845(19) Uani 1 d .
H27 H 0.3966 0.3026 -0.4895 0.101 Uiso 1 calc R
C24 C -0.5734(5) 0.7847(5) -0.3180(4) 0.099(2) Uani 1 d .
H24A H -0.5415 0.7297 -0.3555 0.149 Uiso 1 calc GR
H24B H -0.6522 0.8038 -0.3132 0.149 Uiso 1 calc GR
H24C H -0.5515 0.7566 -0.2583 0.149 Uiso 1 calc GR
C31 C 0.4050(6) 0.2608(6) -0.3134(5) 0.142(3) Uani 1 d .
H31A H 0.4783 0.2166 -0.3291 0.213 Uiso 1 calc GR
H31B H 0.3528 0.2224 -0.3153 0.213 Uiso 1 calc GR
H31C H 0.3973 0.2754 -0.2530 0.213 Uiso 1 calc GR

loop_
_atom_site_aniso_label
_atom_site_aniso_U_11
_atom_site_aniso_U_22
_atom_site_aniso_U_33
_atom_site_aniso_U_23
_atom_site_aniso_U_13
_atom_site_aniso_U_12
S2 0.0384(8) 0.0590(10) 0.0410(8) -0.0178(7) 0.0013(6) -0.0105(7)
S1 0.0469(9) 0.0638(11) 0.0581(9) -0.0177(8) 0.0105(7) -0.0075(8)
N51 0.041(3) 0.053(3) 0.042(2) -0.015(2) -0.002(2) -0.014(2)
C52 0.029(3) 0.050(3) 0.037(3) -0.016(3) 0.002(2) -0.010(3)
N1 0.042(3) 0.060(3) 0.047(3) -0.011(2) -0.001(2) -0.011(2)
O5 0.057(2) 0.064(3) 0.050(2) -0.0102(19) 0.0021(17) -0.026(2)
O4 0.044(2) 0.073(3) 0.047(2) -0.0276(19) 0.0034(16) -0.0083(19)
O1 0.073(3) 0.084(3) 0.046(2) -0.014(2) 0.0113(19) -0.005(2)
N52 0.032(2) 0.060(3) 0.049(2) -0.029(2) -0.001(2) -0.008(2)
C54 0.038(3) 0.049(3) 0.038(3) -0.016(3) -0.003(2) -0.008(3)
C5 0.052(4) 0.057(4) 0.042(3) -0.016(3) 0.000(3) -0.011(3)
C11 0.042(3) 0.054(4) 0.037(3) -0.006(3) 0.000(3) -0.010(3)
C66 0.045(3) 0.040(3) 0.039(3) -0.012(2) -0.006(3) -0.009(3)
C3 0.043(3) 0.047(3) 0.046(3) -0.011(3) -0.002(3) -0.008(3)
C2 0.042(3) 0.050(4) 0.044(3) -0.011(3) 0.000(3) -0.009(3)
C68 0.045(3) 0.048(3) 0.041(3) -0.019(3) -0.005(3) -0.007(3)
C67 0.042(3) 0.043(3) 0.034(3) -0.010(2) -0.005(2) -0.007(3)
N2 0.044(3) 0.065(3) 0.056(3) -0.029(2) 0.007(2) -0.010(2)
C61 0.034(3) 0.050(3) 0.038(3) -0.011(3) -0.006(2) -0.009(3)
C17 0.051(4) 0.050(3) 0.036(3) -0.010(3) -0.004(3) -0.014(3)
C53 0.038(3) 0.046(3) 0.039(3) -0.017(3) -0.005(2) -0.008(3)
C75 0.034(3) 0.052(4) 0.038(3) -0.013(3) -0.005(2) -0.008(3)
O2 0.052(2) 0.075(3) 0.119(3) -0.045(3) 0.012(2) -0.030(2)
C72 0.057(4) 0.053(4) 0.049(3) -0.010(3) -0.013(3) -0.014(3)
C55 0.036(3) 0.049(3) 0.038(3) -0.014(3) -0.009(2) -0.005(3)
C73 0.043(3) 0.069(4) 0.040(3) -0.017(3) 0.005(3) -0.020(3)
C18 0.048(4) 0.054(4) 0.039(3) -0.017(3) 0.007(3) -0.014(3)
O6 0.044(2) 0.076(3) 0.074(3) -0.013(2) -0.008(2) -0.022(2)
C60 0.042(3) 0.060(4) 0.046(3) -0.020(3) 0.004(3) -0.009(3)
C71 0.039(3) 0.054(4) 0.061(4) -0.025(3) -0.003(3) -0.015(3)
C16 0.047(4) 0.064(4) 0.039(3) -0.016(3) 0.001(3) -0.011(3)
C59 0.075(4) 0.054(4) 0.047(3) -0.024(3) 0.001(3) -0.012(3)
C63 0.053(4) 0.065(4) 0.050(3) -0.028(3) -0.002(3) -0.023(3)
C70 0.049(4) 0.072(4) 0.044(3) -0.022(3) 0.007(3) -0.023(3)
C57 0.046(3) 0.066(4) 0.050(3) -0.020(3) -0.002(3) -0.020(3)
C65 0.033(3) 0.066(4) 0.047(3) -0.024(3) 0.001(2) -0.009(3)
C78 0.043(3) 0.055(4) 0.051(3) -0.009(3) -0.002(3) -0.015(3)
C25 0.040(3) 0.047(4) 0.057(3) -0.008(3) -0.006(3) -0.009(3)
C9 0.077(5) 0.074(4) 0.053(4) -0.030(3) 0.005(3) -0.018(4)
C80 0.054(4) 0.059(4) 0.057(4) -0.027(3) -0.004(3) -0.015(3)
C4 0.047(4) 0.060(4) 0.045(3) -0.019(3) 0.004(3) -0.012(3)
C62 0.044(3) 0.062(4) 0.050(3) -0.017(3) 0.000(3) -0.016(3)
C76 0.053(3) 0.048(3) 0.055(3) -0.015(3) -0.005(3) -0.018(3)
O3 0.055(3) 0.088(3) 0.106(3) -0.007(3) -0.007(2) -0.031(3)
C10 0.056(4) 0.075(4) 0.045(3) -0.028(3) 0.007(3) -0.010(3)
C7 0.061(4) 0.070(4) 0.053(3) -0.016(3) -0.011(3) -0.022(3)
C64 0.063(4) 0.067(4) 0.050(3) -0.033(3) 0.004(3) -0.020(3)
C8 0.076(5) 0.082(5) 0.052(4) -0.026(3) -0.009(3) -0.029(4)
C58 0.072(4) 0.068(4) 0.048(3) -0.026(3) -0.004(3) -0.030(4)
C23 0.058(4) 0.056(4) 0.045(3) -0.013(3) -0.001(3) -0.010(3)
C19 0.055(4) 0.049(4) 0.050(3) -0.010(3) 0.001(3) -0.009(3)
74 0.051(4) 0.074(4) 0.086(4) -0.025(4) -0.023(3) -0.016(3)
C15 0.057(4) 0.077(5) 0.063(4) -0.037(3) -0.001(3) -0.003(3)
C77 0.055(4) 0.070(4) 0.044(3) -0.020(3) -0.009(3) -0.015(3)
C12 0.053(4) 0.095(5) 0.060(4) -0.033(4) 0.006(3) -0.024(4)
C79 0.058(4) 0.044(4) 0.067(4) -0.011(3) -0.005(3) -0.014(3)
C21 0.048(4) 0.059(4) 0.048(3) -0.016(3) 0.001(3) -0.011(3)
C26 0.064(4) 0.067(5) 0.066(4) -0.020(4) -0.004(3) -0.008(4)
C69 0.048(4) 0.061(4) 0.044(3) -0.020(3) -0.004(3) -0.008(3)
C20 0.045(4) 0.062(4) 0.066(4) -0.013(3) -0.009(3) -0.002(3)
C30 0.065(4) 0.092(5) 0.069(4) -0.036(4) -0.013(3) -0.014(4)
C22 0.067(4) 0.057(4) 0.042(3) -0.008(3) 0.004(3) -0.027(4)
C13 0.065(5) 0.118(6) 0.094(5) -0.060(5) -0.003(4) -0.023(4)
C81 0.066(4) 0.084(5) 0.053(4) -0.004(3) -0.009(3) -0.018(4)
C14 0.075(5) 0.103(5) 0.080(4) -0.053(4) 0.003(4) -0.021(4)
C28 0.049(4) 0.120(7) 0.071(5) 0.009(5) 0.001(4) -0.008(4)
C29 0.069(5) 0.147(8) 0.047(4) -0.020(5) -0.009(3) -0.009(5)
C27 0.074(5) 0.061(5) 0.102(6) -0.005(4) -0.006(4) -0.006(4)
C24 0.059(4) 0.116(6) 0.129(6) -0.019(5) 0.002(4) -0.044(5)
C31 0.093(6) 0.133(7) 0.123(6) 0.070(5) 0.006(5) 0.000(5)

loop_
_atom_type_symbol
_atom_type_description
_atom_type_scat_dispersion_real
_atom_type_scat_dispersion_imag
_atom_type_scat_source
C C 0.0033 0.0016 'International Tables Vol C Tables 4.2.6.8 and 6.1.1.4'
H H 0.0000 0.0000 'International Tables Vol C Tables 4.2.6.8 and 6.1.1.4'
N N 0.0061 0.0033 'International Tables Vol C Tables 4.2.6.8 and 6.1.1.4'
O O 0.0106 0.0060 'International Tables Vol C Tables 4.2.6.8 and 6.1.1.4'
S S 0.1246 0.1234 'International Tables Vol C Tables 4.2.6.8 and 6.1.1.4'

loop_
_geom_angle_atom_site_label_1
_geom_angle_atom_site_label_2
_geom_angle_atom_site_label_3
_geom_angle
O5 S2 O4 121.0(2)
O5 S2 N52 106.8(2)
O5 S2 C75 109.6(2)
O4 S2 N52 105.25(18)
O4 S2 C75 109.1(2)
N52 S2 C75 103.5(2)
O1 S1 N2 105.5(2)
O1 S1 C25 108.2(2)
N2 S1 C25 102.7(2)
O2 S1 O1 121.5(2)
O2 S1 N2 107.5(2)
O2 S1 C25 109.8(2)
C52 N51 C66 114.6(4)
N51 C52 N52 124.0(4)
N51 C52 C53 127.4(4)
C53 C52 N52 108.6(4)
C2 N1 C16 114.4(4)
C52 N52 S2 124.1(3)
C52 N52 C55 107.5(4)
C55 N52 S2 128.0(3)
C55 C54 C53 107.3(4)
C62 C54 C53 134.2(4)
C62 C54 C55 118.5(4)
C4 C5 N2 109.3(4)
C15 C5 N2 129.0(5)
C15 C5 C4 121.6(5)
C3 C11 C17 116.9(5)
C3 C11 C18 121.7(4)
C17 C11 C18 121.4(4)
N51 C66 C67 124.0(4)
N51 C66 C57 116.9(4)
C57 C66 C67 119.1(4)
C11 C3 C2 117.8(4)
C11 C3 C4 134.6(5)
C2 C3 C4 107.5(4)
N1 C2 C3 128.1(5)
N1 C2 N2 124.0(5)
C3 C2 N2 107.9(4)
C73 C68 C61 119.8(5)
C73 C68 C69 117.7(5)
C69 C68 C61 122.4(4)
C66 C67 C61 118.7(4)
C60 C67 C66 118.3(4)
C60 C67 C61 123.0(4)
C5 N2 S1 124.7(3)
C5 N2 C2 107.9(4)
C2 N2 S1 126.2(3)
C67 C61 C68 122.4(4)
C53 C61 C68 120.9(4)
C53 C61 C67 116.7(4)
C16 C17 C11 119.2(4)
C10 C17 C11 122.7(5)
C10 C17 C16 118.1(5)
C52 C53 C54 107.8(4)
C61 C53 C52 118.5(4)
C61 C53 C54 133.6(4)
C80 C75 S2 118.4(4)
C76 C75 S2 119.9(4)
C76 C75 C80 121.8(4)
C73 C72 C71 120.0(5)
C54 C55 N52 108.5(4)
C65 C55 N52 130.2(4)
C65 C55 C54 121.2(4)
C68 C73 C72 121.8(5)
C23 C18 C11 120.2(5)
C23 C18 C19 117.6(5)
C19 C18 C11 122.3(5)
C71 O6 74 118.7(4)
C59 C60 C67 121.1(5)
O6 C71 C72 124.6(5)
O6 C71 C70 117.5(5)
C70 C71 C72 117.9(5)
N1 C16 C17 123.5(5)
N1 C16 C7 117.0(5)
C7 C16 C17 119.5(5)
C60 C59 C58 120.5(5)
C62 C63 C64 120.1(4)
C69 C70 C71 122.1(5)
C58 C57 C66 120.8(5)
C64 C65 C55 118.1(4)
C77 C78 C79 118.6(5)
C77 C78 C81 122.3(5)
C79 C78 C81 119.1(5)
C26 C25 S1 122.1(4)
C26 C25 C30 119.9(5)
C30 C25 S1 117.9(5)
C10 C9 C8 120.5(5)
C79 C80 C75 117.9(5)
C5 C4 C3 107.3(5)
C12 C4 C5 119.0(5)
C12 C4 C3 133.7(5)
C63 C62 C54 120.3(4)
C75 C76 C77 118.0(5)
C21 O3 C24 118.2(5)
C9 C10 C17 121.3(5)
C8 C7 C16 120.4(5)
C65 C64 C63 121.7(5)
C7 C8 C9 120.2(5)
C57 C58 C59 120.2(5)
C18 C23 C22 121.7(5)
C20 C19 C18 120.6(5)
C14 C15 C5 117.6(5)
C78 C77 C76 121.5(5)
C4 C12 C13 119.8(5)
C78 C79 C80 122.1(5)
O3 C21 C22 124.1(5)
C20 C21 O3 116.0(5)
C20 C21 C22 119.8(5)
C25 C26 C27 120.9(5)
C70 C69 C68 120.5(5)
C21 C20 C19 121.5(5)
C29 C30 C25 117.1(6)
C21 C22 C23 118.8(5)
C12 C13 C14 120.2(5)
C15 C14 C13 121.8(5)
C29 C28 C31 121.8(8)
C27 C28 C29 118.5(7)
C27 C28 C31 119.7(8)
C28 C29 C30 123.3(6)
C28 C27 C26 120.4(7)

loop_
_geom_bond_atom_site_label_1
_geom_bond_atom_site_label_2
_geom_bond_distance
S2 O5 1.428(3)
S2 O4 1.428(3)
S2 N52 1.668(4)
S2 C75 1.765(4)
S1 O1 1.435(3)
S1 N2 1.676(4)
S1 O2 1.426(3)
S1 C25 1.754(5)
N51 C52 1.315(5)
N51 C66 1.361(5)
C52 N52 1.418(5)
C52 C53 1.404(6)
N1 C2 1.298(5)
N1 C16 1.373(6)
N52 C55 1.419(5)
C54 C53 1.437(6)
C54 C55 1.412(6)
C54 C62 1.394(5)
C5 N2 1.415(5)
C5 C4 1.404(6)
C5 C15 1.396(6)
C11 C3 1.381(6)
C11 C17 1.430(6)
C11 C18 1.490(6)
C66 C67 1.419(6)
C66 C57 1.407(5)
C3 C2 1.420(6)
C3 C4 1.458(6)
C2 N2 1.433(5)
C68 C61 1.474(6)
C68 C73 1.374(6)
C68 C69 1.400(6)
C67 C61 1.430(5)
C67 C60 1.415(6)
C61 C53 1.388(6)
C17 C16 1.416(6)
C17 C10 1.415(6)
C75 C80 1.379(6)
C75 C76 1.370(5)
C72 C73 1.390(6)
C72 C71 1.393(6)
C55 C65 1.390(6)
C18 C23 1.375(6)
C18 C19 1.396(6)
O6 C71 1.358(5)
O6 74 1.427(5)
C60 C59 1.358(6)
C71 C70 1.380(6)
C16 C7 1.411(6)
C59 C58 1.394(6)
C63 C62 1.369(6)
C63 C64 1.387(6)
C70 C69 1.365(6)
C57 C58 1.371(6)
C65 C64 1.374(6)
C78 C77 1.358(6)
C78 C79 1.372(6)
C78 C81 1.513(6)
C25 C26 1.351(6)
C25 C30 1.400(6)
C9 C10 1.353(6)
C9 C8 1.404(7)
C80 C79 1.378(6)
C4 C12 1.378(6)
C76 C77 1.400(6)
O3 C21 1.362(6)
O3 C24 1.402(6)
C7 C8 1.364(7)
C23 C22 1.399(6)
C19 C20 1.376(6)
C15 C14 1.363(6)
C12 C13 1.380(6)
C21 C20 1.348(7)
C21 C22 1.388(7)
C26 C27 1.397(7)
C30 C29 1.385(8)
C13 C14 1.391(7)
C28 C29 1.361(8)
C28 C27 1.348(8)
C28 C31 1.529(8)
